data_7225773
loop_
_publ_author_name
'Lin, Xiao-Ming'
'Niu, Ji-Liang'
'Wen, Pei-Xian'
'Lu, Yan-Na'
'Hu, Lei'
'Zhang, Da-Liang'
'Cai, Yue-Peng'

_publ_section_title
;
 From 1D to 3D Lanthanide Coordination Polymers Constructed with
 Pyridine-3, 5-dicarboxylic Acid: Synthesis, Crystal Structures, and
 Catalytic Properties
;
_journal_name_full 'RSC Adv.'
_journal_paper_doi 10.1039/C6RA13242A
_journal_year 2016
_chemical_formula_sum 'C24 H28 N4 O19 Pr2'
_chemical_formula_weight 958.32
_chemical_name_systematic
; 
 ? 
;
_space_group_IT_number 2
_symmetry_cell_setting triclinic
_symmetry_space_group_name_Hall '-P 1'
_symmetry_space_group_name_H-M 'P -1'
_atom_sites_solution_hydrogens geom
_atom_sites_solution_primary direct
_atom_sites_solution_secondary difmap
_audit_creation_method SHELXL-97
_audit_update_record
;
2016-04-04 deposited with the CCDC.
2016-06-27 downloaded from the CCDC.
;
_cell_angle_alpha 75.496(2)
_cell_angle_beta 83.797(2)
_cell_angle_gamma 69.336(2)
_cell_formula_units_Z 2
_cell_length_a 8.8723(12)
_cell_length_b 10.7152(15)
_cell_length_c 18.920(3)
_cell_measurement_reflns_used 4318
_cell_measurement_temperature 296(2)
_cell_measurement_theta_max 28.01
_cell_measurement_theta_min 2.45
_cell_volume 1629.0(4)
_computing_structure_refinement 'SHELXL-97 (Sheldrick, 2008)'
_computing_structure_solution 'SHELXS-97 (Sheldrick, 2008)'
_diffrn_ambient_temperature 296(2)
_diffrn_measured_fraction_theta_full 0.982
_diffrn_measured_fraction_theta_max 0.982
_diffrn_measurement_device_type 'Bruker APEX-II CCD'
_diffrn_measurement_method '\f and \w scans'
_diffrn_radiation_monochromator graphite
_diffrn_radiation_source 'fine-focus sealed tube'
_diffrn_radiation_type MoK\a
_diffrn_radiation_wavelength 0.71073
_diffrn_reflns_av_R_equivalents 0.0185
_diffrn_reflns_av_sigmaI/netI 0.0363
_diffrn_reflns_limit_h_max 10
_diffrn_reflns_limit_h_min -10
_diffrn_reflns_limit_k_max 12
_diffrn_reflns_limit_k_min -11
_diffrn_reflns_limit_l_max 22
_diffrn_reflns_limit_l_min -15
_diffrn_reflns_number 8456
_diffrn_reflns_theta_full 25.20
_diffrn_reflns_theta_max 25.20
_diffrn_reflns_theta_min 2.09
_exptl_absorpt_coefficient_mu 3.044
_exptl_absorpt_correction_T_max 0.7506
_exptl_absorpt_correction_T_min 0.5812
_exptl_absorpt_correction_type multi-scan
_exptl_crystal_colour colorless
_exptl_crystal_density_diffrn 1.954
_exptl_crystal_density_method 'not measured'
_exptl_crystal_description block
_exptl_crystal_F_000 940
_exptl_crystal_size_max 0.20
_exptl_crystal_size_mid 0.10
_exptl_crystal_size_min 0.10
_refine_diff_density_max 1.135
_refine_diff_density_min -1.117
_refine_diff_density_rms 0.120
_refine_ls_extinction_method none
_refine_ls_goodness_of_fit_ref 1.017
_refine_ls_hydrogen_treatment constr
_refine_ls_matrix_type full
_refine_ls_number_parameters 411
_refine_ls_number_reflns 5760
_refine_ls_number_restraints 30
_refine_ls_restrained_S_all 1.064
_refine_ls_R_factor_all 0.0355
_refine_ls_R_factor_gt 0.0299
_refine_ls_shift/su_max 0.001
_refine_ls_shift/su_mean 0.000
_refine_ls_structure_factor_coef Fsqd
_refine_ls_weighting_details 'calc w=1/[\s^2^(Fo^2^)+(0.0398P)^2^+3.0893P] where P=(Fo^2^+2Fc^2^)/3'
_refine_ls_weighting_scheme calc
_refine_ls_wR_factor_gt 0.0757
_refine_ls_wR_factor_ref 0.0791
_reflns_number_gt 4925
_reflns_number_total 5760
_reflns_threshold_expression >2sigma(I)
_cod_data_source_file c6ra13242a2.cif
_cod_data_source_block Pr
_cod_depositor_comments
;
The following automatic conversions were performed:

'_symmetry_cell_setting' value 'Triclinic' changed to 'triclinic'
according to
/usr/data/users/saulius/crontab/automatic-downloads/rss-feeds/RSC/lib/dictionaries/cif_core.dic
dictionary named 'cif_core.dic' version 2.4.2 from 2011-04-26.

'_exptl_absorpt_correction_type' value ' multi-scan ' changed to
'multi-scan' according to
/usr/data/users/saulius/crontab/automatic-downloads/rss-feeds/RSC/lib/dictionaries/cif_core.dic
dictionary named 'cif_core.dic' version 2.4.2 from 2011-04-26.

Automatic conversion script
Id: cif_fix_values 4268 2015-11-12 08:31:59Z antanas 
;
_cod_original_sg_symbol_H-M 'P-1   '
_cod_database_code 7225773

loop_
_symmetry_equiv_pos_as_xyz
'x, y, z'
'-x, -y, -z'

loop_
_atom_site_label
_atom_site_type_symbol
_atom_site_fract_x
_atom_site_fract_y
_atom_site_fract_z
_atom_site_U_iso_or_equiv
_atom_site_adp_type
_atom_site_occupancy
_atom_site_symmetry_multiplicity
_atom_site_calc_flag
_atom_site_refinement_flags
_atom_site_disorder_assembly
_atom_site_disorder_group
Pr1 Pr 0.49816(3) 0.58858(3) 0.213001(13) 0.01675(9) Uani 1 1 d . . .
Pr2 Pr 0.10400(3) 0.46808(3) 0.276277(13) 0.01684(9) Uani 1 1 d . . .
C1 C 0.3985(7) 0.6927(6) 0.4168(3) 0.0320(13) Uani 1 1 d . . .
H1A H 0.4338 0.7156 0.3688 0.038 Uiso 1 1 calc R . .
C2 C 0.2699(6) 0.6435(5) 0.4296(3) 0.0245(11) Uani 1 1 d . . .
C3 C 0.2129(6) 0.6162(5) 0.5013(3) 0.0220(11) Uani 1 1 d . . .
H3A H 0.1234 0.5881 0.5118 0.026 Uiso 1 1 calc R . .
C4 C 0.2900(6) 0.6312(5) 0.5564(3) 0.0212(10) Uani 1 1 d . . .
C5 C 0.4212(7) 0.6760(6) 0.5370(3) 0.0310(13) Uani 1 1 d . . .
H5A H 0.4757 0.6832 0.5743 0.037 Uiso 1 1 calc R . .
C6 C 0.2009(6) 0.6133(5) 0.3703(3) 0.0250(11) Uani 1 1 d . . .
C7 C 0.2414(6) 0.5937(5) 0.6354(3) 0.0195(10) Uani 1 1 d . . .
C8 C -0.0239(6) 0.6843(5) 0.0604(3) 0.0217(11) Uani 1 1 d . . .
H8A H -0.0554 0.7041 0.1060 0.026 Uiso 1 1 calc R . .
C9 C 0.1385(6) 0.6297(5) 0.0457(3) 0.0219(11) Uani 1 1 d . . .
C10 C 0.1868(6) 0.5991(5) -0.0220(3) 0.0219(11) Uani 1 1 d . . .
H10A H 0.2955 0.5625 -0.0338 0.026 Uiso 1 1 calc R . .
C11 C 0.0689(6) 0.6244(5) -0.0720(3) 0.0210(10) Uani 1 1 d . . .
C12 C -0.0920(6) 0.6806(5) -0.0526(3) 0.0246(11) Uani 1 1 d . . .
H12A H -0.1701 0.6981 -0.0862 0.029 Uiso 1 1 calc R . .
C13 C 0.2565(6) 0.5993(5) 0.1036(3) 0.0241(11) Uani 1 1 d . . .
C14 C 0.1150(6) 0.5831(5) -0.1438(3) 0.0212(11) Uani 1 1 d . . .
C15 C 0.7279(7) 0.1527(5) 0.2539(3) 0.0329(13) Uani 1 1 d . . .
H15A H 0.7274 0.2393 0.2546 0.039 Uiso 1 1 calc R . .
C16 C 0.5813(6) 0.1356(5) 0.2498(3) 0.0237(11) Uani 1 1 d . . .
C17 C 0.5819(6) 0.0064(5) 0.2496(3) 0.0256(11) Uani 1 1 d . . .
H17A H 0.4855 -0.0086 0.2477 0.031 Uiso 1 1 calc R . .
C18 C 0.7270(6) -0.1004(5) 0.2523(3) 0.0209(10) Uani 1 1 d . . .
C19 C 0.8683(7) -0.0721(6) 0.2553(3) 0.0350(14) Uani 1 1 d . . .
H19A H 0.9662 -0.1432 0.2562 0.042 Uiso 1 1 calc R . .
C20 C 0.4267(6) 0.2562(5) 0.2459(3) 0.0248(11) Uani 1 1 d . . .
C21 C 0.7384(6) -0.2438(5) 0.2520(3) 0.0243(11) Uani 1 1 d . . .
C22 C 0.2234(9) 0.2628(10) 0.4502(5) 0.068(2) Uani 1 1 d . . .
H22 H 0.2072 0.3273 0.4777 0.082 Uiso 1 1 calc R A 1
C23 C 0.2257(19) 0.0565(13) 0.4489(8) 0.167(5) Uani 1 1 d U . .
H23A H 0.2392 0.0908 0.3975 0.200 Uiso 1 1 d R C .
H23B H 0.1310 0.0306 0.4574 0.200 Uiso 1 1 d R . .
H23C H 0.3182 -0.0220 0.4663 0.200 Uiso 1 1 d R . .
C24 C 0.1990(16) 0.1119(12) 0.5637(6) 0.124(4) Uani 1 1 d U . .
H24A H 0.1966 0.1853 0.5848 0.186 Uiso 1 1 calc R B 1
H24B H 0.2874 0.0312 0.5831 0.186 Uiso 1 1 calc R B 1
H24C H 0.0998 0.0934 0.5753 0.186 Uiso 1 1 calc R B 1
N1 N 0.4740(6) 0.7089(6) 0.4693(3) 0.0376(12) Uani 1 1 d . . .
N2 N -0.1397(5) 0.7109(5) 0.0131(2) 0.0271(10) Uani 1 1 d . . .
N3 N 0.8705(5) 0.0507(5) 0.2570(3) 0.0405(13) Uani 1 1 d . . .
N4 N 0.2188(18) 0.1503(11) 0.4859(6) 0.059(3) Uani 0.50 1 d PU C 1
N4' N 0.216(6) 0.271(5) 0.543(3) 0.33(2) Uiso 0.50 1 d P C 2
O1 O 0.0702(5) 0.5910(4) 0.3807(2) 0.0373(10) Uani 1 1 d . . .
O1W O 0.3016(5) 0.8296(4) 0.1893(2) 0.0465(11) Uani 1 1 d . . .
H1WA H 0.2500 0.8450 0.2285 0.056 Uiso 1 1 d R . .
H1WB H 0.2344 0.8394 0.1579 0.056 Uiso 1 1 d R . .
O2 O 0.2802(4) 0.6035(4) 0.31043(19) 0.0302(9) Uani 1 1 d . . .
O2W O 0.5855(5) 0.7473(4) 0.1045(2) 0.0469(11) Uani 1 1 d . . .
H2WA H 0.5193 0.8285 0.0998 0.056 Uiso 1 1 d R . .
H2WB H 0.5852 0.7213 0.0656 0.056 Uiso 1 1 d R . .
O3 O 0.0976(5) 0.6024(4) 0.6489(2) 0.0350(9) Uani 1 1 d . . .
O4 O 0.3494(5) 0.5575(4) 0.68108(19) 0.0306(9) Uani 1 1 d . . .
O5 O 0.2024(4) 0.6079(4) 0.16790(17) 0.0243(8) Uani 1 1 d . . .
O6 O 0.4034(4) 0.5719(5) 0.0881(2) 0.0378(10) Uani 1 1 d . . .
O7 O 0.2634(4) 0.5416(4) -0.15957(19) 0.0296(9) Uani 1 1 d . . .
O8 O 0.0052(4) 0.5903(4) -0.18211(19) 0.0299(9) Uani 1 1 d . . .
O9 O 0.2952(4) 0.2387(4) 0.2461(3) 0.0410(10) Uani 1 1 d . . .
O10 O 0.4348(5) 0.3718(4) 0.2443(2) 0.0322(9) Uani 1 1 d . . .
O11 O 0.6095(4) -0.2689(4) 0.2588(2) 0.0307(9) Uani 1 1 d . . .
O12 O 0.8760(4) -0.3263(4) 0.2435(2) 0.0314(9) Uani 1 1 d . . .
O13 O 0.2456(5) 0.3035(5) 0.3850(2) 0.0479(12) Uani 1 1 d . C .

loop_
_atom_site_aniso_label
_atom_site_aniso_U_11
_atom_site_aniso_U_22
_atom_site_aniso_U_33
_atom_site_aniso_U_23
_atom_site_aniso_U_13
_atom_site_aniso_U_12
Pr1 0.01533(15) 0.01969(15) 0.01631(14) -0.00526(11) -0.00070(10) -0.00633(11)
Pr2 0.01418(15) 0.02066(15) 0.01621(14) -0.00540(11) -0.00153(10) -0.00537(11)
C1 0.035(3) 0.041(3) 0.024(3) -0.009(2) 0.007(2) -0.019(3)
C2 0.021(3) 0.029(3) 0.024(3) -0.010(2) 0.000(2) -0.006(2)
C3 0.020(3) 0.029(3) 0.021(3) -0.009(2) 0.001(2) -0.013(2)
C4 0.020(3) 0.027(3) 0.018(2) -0.005(2) -0.002(2) -0.009(2)
C5 0.032(3) 0.049(4) 0.022(3) -0.011(3) 0.001(2) -0.024(3)
C6 0.025(3) 0.028(3) 0.021(3) -0.013(2) 0.001(2) -0.004(2)
C7 0.026(3) 0.017(2) 0.018(2) -0.0043(19) -0.006(2) -0.008(2)
C8 0.026(3) 0.025(3) 0.014(2) -0.007(2) -0.001(2) -0.006(2)
C9 0.022(3) 0.025(3) 0.019(2) -0.004(2) -0.002(2) -0.010(2)
C10 0.016(2) 0.029(3) 0.022(3) -0.007(2) 0.002(2) -0.010(2)
C11 0.023(3) 0.027(3) 0.015(2) -0.008(2) 0.0014(19) -0.009(2)
C12 0.021(3) 0.030(3) 0.026(3) -0.013(2) 0.000(2) -0.008(2)
C13 0.025(3) 0.028(3) 0.023(3) -0.006(2) -0.001(2) -0.013(2)
C14 0.022(3) 0.023(3) 0.017(2) -0.005(2) -0.002(2) -0.006(2)
C15 0.027(3) 0.020(3) 0.055(4) -0.009(3) -0.002(3) -0.011(2)
C16 0.019(3) 0.022(3) 0.028(3) -0.006(2) -0.002(2) -0.004(2)
C17 0.017(3) 0.029(3) 0.034(3) -0.012(2) -0.002(2) -0.008(2)
C18 0.019(3) 0.019(3) 0.027(3) -0.007(2) -0.003(2) -0.007(2)
C19 0.019(3) 0.025(3) 0.058(4) -0.009(3) -0.001(3) -0.003(2)
C20 0.025(3) 0.024(3) 0.024(3) -0.007(2) -0.007(2) -0.003(2)
C21 0.030(3) 0.023(3) 0.020(3) -0.006(2) -0.003(2) -0.007(2)
C22 0.043(4) 0.092(7) 0.064(5) -0.021(5) -0.011(4) -0.012(4)
C23 0.202(8) 0.117(7) 0.142(7) 0.001(6) 0.013(7) -0.033(6)
C24 0.150(7) 0.098(6) 0.080(5) 0.007(5) 0.014(5) -0.014(5)
N1 0.038(3) 0.066(4) 0.027(3) -0.015(2) 0.007(2) -0.039(3)
N2 0.020(2) 0.035(3) 0.026(2) -0.014(2) 0.0030(18) -0.0051(19)
N3 0.018(2) 0.023(3) 0.080(4) -0.010(3) -0.009(2) -0.006(2)
N4 0.124(6) 0.025(4) 0.024(4) -0.005(4) 0.017(5) -0.025(5)
O1 0.032(2) 0.064(3) 0.032(2) -0.027(2) 0.0038(17) -0.025(2)
O1W 0.040(3) 0.038(2) 0.052(3) -0.014(2) -0.004(2) 0.001(2)
O2 0.034(2) 0.038(2) 0.0211(19) -0.0120(17) 0.0041(16) -0.0135(18)
O2W 0.052(3) 0.036(2) 0.043(3) -0.006(2) 0.016(2) -0.010(2)
O3 0.029(2) 0.055(3) 0.025(2) -0.0055(18) 0.0018(16) -0.0217(19)
O4 0.035(2) 0.038(2) 0.0207(19) -0.0018(16) -0.0087(16) -0.0150(18)
O5 0.030(2) 0.031(2) 0.0152(17) -0.0066(15) -0.0013(14) -0.0120(16)
O6 0.021(2) 0.067(3) 0.026(2) -0.013(2) -0.0023(16) -0.015(2)
O7 0.021(2) 0.044(2) 0.0225(19) -0.0146(17) -0.0004(15) -0.0053(17)
O8 0.029(2) 0.041(2) 0.0227(19) -0.0148(17) -0.0087(16) -0.0068(17)
O9 0.019(2) 0.032(2) 0.075(3) -0.022(2) -0.008(2) -0.0040(17)
O10 0.035(2) 0.0185(19) 0.044(2) -0.0103(17) 0.0004(18) -0.0092(17)
O11 0.024(2) 0.030(2) 0.044(2) -0.0129(18) -0.0021(17) -0.0131(17)
O12 0.027(2) 0.0217(19) 0.042(2) -0.0122(17) -0.0023(17) -0.0001(16)
O13 0.035(2) 0.062(3) 0.031(2) 0.009(2) -0.0083(19) -0.010(2)

loop_
_atom_type_symbol
_atom_type_description
_atom_type_scat_dispersion_real
_atom_type_scat_dispersion_imag
_atom_type_scat_source
C C 0.0033 0.0016 'International Tables Vol C Tables 4.2.6.8 and 6.1.1.4'
H H 0.0000 0.0000 'International Tables Vol C Tables 4.2.6.8 and 6.1.1.4'
N N 0.0061 0.0033 'International Tables Vol C Tables 4.2.6.8 and 6.1.1.4'
O O 0.0106 0.0060 'International Tables Vol C Tables 4.2.6.8 and 6.1.1.4'
Pr Pr -0.2180 2.8214 'International Tables Vol C Tables 4.2.6.8 and 6.1.1.4'

loop_
_geom_angle_atom_site_label_1
_geom_angle_atom_site_label_2
_geom_angle_atom_site_label_3
_geom_angle
_geom_angle_site_symmetry_1
_geom_angle_site_symmetry_3
O7 Pr1 O4 77.97(13) 2_665 2_666
O7 Pr1 O11 98.58(13) 2_665 1_565
O4 Pr1 O11 73.92(13) 2_666 1_565
O7 Pr1 O10 84.44(13) 2_665 .
O4 Pr1 O10 72.28(13) 2_666 .
O11 Pr1 O10 144.60(13) 1_565 .
O7 Pr1 O2 150.06(13) 2_665 .
O4 Pr1 O2 78.76(13) 2_666 .
O11 Pr1 O2 92.79(12) 1_565 .
O10 Pr1 O2 70.65(12) . .
O7 Pr1 O1W 138.55(14) 2_665 .
O4 Pr1 O1W 132.21(14) 2_666 .
O11 Pr1 O1W 71.27(14) 1_565 .
O10 Pr1 O1W 127.37(13) . .
O2 Pr1 O1W 71.38(13) . .
O7 Pr1 O2W 71.08(13) 2_665 .
O4 Pr1 O2W 128.24(14) 2_666 .
O11 Pr1 O2W 71.05(14) 1_565 .
O10 Pr1 O2W 140.91(13) . .
O2 Pr1 O2W 138.83(13) . .
O1W Pr1 O2W 67.61(14) . .
O7 Pr1 O6 75.62(12) 2_665 .
O4 Pr1 O6 139.90(13) 2_666 .
O11 Pr1 O6 139.49(13) 1_565 .
O10 Pr1 O6 75.60(13) . .
O2 Pr1 O6 112.29(12) . .
O1W Pr1 O6 86.71(14) . .
O2W Pr1 O6 69.18(14) . .
O7 Pr1 O5 119.15(11) 2_665 .
O4 Pr1 O5 129.96(11) 2_666 .
O11 Pr1 O5 137.32(11) 1_565 .
O10 Pr1 O5 64.17(12) . .
O2 Pr1 O5 64.83(11) . .
O1W Pr1 O5 67.30(13) . .
O2W Pr1 O5 101.44(13) . .
O6 Pr1 O5 47.73(10) . .
O7 Pr1 Pr2 124.38(9) 2_665 .
O4 Pr1 Pr2 94.02(9) 2_666 .
O11 Pr1 Pr2 132.28(9) 1_565 .
O10 Pr1 Pr2 41.95(9) . .
O2 Pr1 Pr2 39.58(8) . .
O1W Pr1 Pr2 86.12(10) . .
O2W Pr1 Pr2 137.70(11) . .
O6 Pr1 Pr2 77.08(8) . .
O5 Pr1 Pr2 36.38(7) . .
O3 Pr2 O12 80.59(13) 2_566 1_465
O3 Pr2 O8 83.55(13) 2_566 2_565
O12 Pr2 O8 80.65(13) 1_465 2_565
O3 Pr2 O13 74.61(14) 2_566 .
O12 Pr2 O13 140.69(14) 1_465 .
O8 Pr2 O13 125.18(15) 2_565 .
O3 Pr2 O5 154.12(13) 2_566 .
O12 Pr2 O5 76.08(12) 1_465 .
O8 Pr2 O5 81.77(12) 2_565 .
O13 Pr2 O5 131.15(13) . .
O3 Pr2 O1 78.18(13) 2_566 .
O12 Pr2 O1 75.13(13) 1_465 .
O8 Pr2 O1 151.64(12) 2_565 .
O13 Pr2 O1 70.31(15) . .
O5 Pr2 O1 106.05(12) . .
O3 Pr2 O9 101.93(14) 2_566 .
O12 Pr2 O9 148.54(13) 1_465 .
O8 Pr2 O9 68.65(13) 2_565 .
O13 Pr2 O9 67.81(15) . .
O5 Pr2 O9 92.41(13) . .
O1 Pr2 O9 136.29(14) . .
O3 Pr2 O2 126.45(12) 2_566 .
O12 Pr2 O2 92.66(12) 1_465 .
O8 Pr2 O2 148.01(12) 2_565 .
O13 Pr2 O2 78.71(14) . .
O5 Pr2 O2 66.28(11) . .
O1 Pr2 O2 49.13(11) . .
O9 Pr2 O2 109.58(12) . .
O3 Pr2 O10 140.65(12) 2_566 .
O12 Pr2 O10 138.74(12) 1_465 .
O8 Pr2 O10 101.59(12) 2_565 .
O13 Pr2 O10 70.70(13) . .
O5 Pr2 O10 63.74(11) . .
O1 Pr2 O10 106.31(12) . .
O9 Pr2 O10 47.56(11) . .
O2 Pr2 O10 63.61(11) . .
O3 Pr2 Pr1 161.05(9) 2_566 .
O12 Pr2 Pr1 104.84(9) 1_465 .
O8 Pr2 Pr1 115.08(9) 2_565 .
O13 Pr2 Pr1 90.80(10) . .
O5 Pr2 Pr1 41.23(8) . .
O1 Pr2 Pr1 85.62(8) . .
O9 Pr2 Pr1 83.02(9) . .
O2 Pr2 Pr1 36.49(7) . .
O10 Pr2 Pr1 36.57(7) . .
N1 C1 C2 123.9(5) . .
N1 C1 H1A 118.1 . .
C2 C1 H1A 118.1 . .
C3 C2 C1 117.5(5) . .
C3 C2 C6 120.6(5) . .
C1 C2 C6 121.8(5) . .
C4 C3 C2 119.5(5) . .
C4 C3 H3A 120.2 . .
C2 C3 H3A 120.2 . .
C3 C4 C5 117.6(5) . .
C3 C4 C7 121.9(4) . .
C5 C4 C7 120.4(4) . .
N1 C5 C4 124.6(5) . .
N1 C5 H5A 117.7 . .
C4 C5 H5A 117.7 . .
O1 C6 O2 120.5(5) . .
O1 C6 C2 120.0(4) . .
O2 C6 C2 119.3(5) . .
O3 C7 O4 126.5(5) . .
O3 C7 C4 116.9(4) . .
O4 C7 C4 116.5(4) . .
N2 C8 C9 124.2(4) . .
N2 C8 H8A 117.9 . .
C9 C8 H8A 117.9 . .
C8 C9 C10 118.4(5) . .
C8 C9 C13 119.5(4) . .
C10 C9 C13 122.0(4) . .
C9 C10 C11 118.7(4) . .
C9 C10 H10A 120.7 . .
C11 C10 H10A 120.7 . .
C12 C11 C10 118.9(4) . .
C12 C11 C14 120.6(4) . .
C10 C11 C14 120.5(4) . .
N2 C12 C11 122.8(5) . .
N2 C12 H12A 118.6 . .
C11 C12 H12A 118.6 . .
O6 C13 O5 121.4(5) . .
O6 C13 C9 120.4(4) . .
O5 C13 C9 118.2(4) . .
O8 C14 O7 125.3(5) . .
O8 C14 C11 118.0(4) . .
O7 C14 C11 116.6(4) . .
N3 C15 C16 123.5(5) . .
N3 C15 H15A 118.3 . .
C16 C15 H15A 118.3 . .
C17 C16 C15 118.3(5) . .
C17 C16 C20 121.7(5) . .
C15 C16 C20 120.0(5) . .
C16 C17 C18 119.5(5) . .
C16 C17 H17A 120.2 . .
C18 C17 H17A 120.2 . .
C17 C18 C19 117.8(5) . .
C17 C18 C21 122.9(4) . .
C19 C18 C21 119.3(5) . .
N3 C19 C18 123.8(5) . .
N3 C19 H19A 118.1 . .
C18 C19 H19A 118.1 . .
O9 C20 O10 121.7(5) . .
O9 C20 C16 119.6(5) . .
O10 C20 C16 118.6(5) . .
O11 C21 O12 126.0(5) . .
O11 C21 C18 117.2(4) . .
O12 C21 C18 116.8(5) . .
O13 C22 N4 131.1(10) . .
O13 C22 N4' 153.4(19) . .
N4 C22 N4' 74.5(18) . .
O13 C22 H22 114.5 . .
N4 C22 H22 114.5 . .
N4' C22 H22 40.8 . .
N4 C23 H23A 110.4 . .
N4 C23 H23B 111.7 . .
H23A C23 H23B 109.5 . .
N4 C23 H23C 106.2 . .
H23A C23 H23C 109.5 . .
H23B C23 H23C 109.5 . .
N4 C24 N4' 72.3(18) . .
N4 C24 H24A 109.5 . .
N4' C24 H24A 37.2 . .
N4 C24 H24B 109.5 . .
N4' C24 H24B 121.6 . .
H24A C24 H24B 109.5 . .
N4 C24 H24C 109.5 . .
N4' C24 H24C 125.2 . .
H24A C24 H24C 109.5 . .
H24B C24 H24C 109.5 . .
C5 N1 C1 116.9(5) . .
C8 N2 C12 117.1(4) . .
C19 N3 C15 117.2(5) . .
C22 N4 C23 117.7(11) . .
C22 N4 C24 126.1(11) . .
C23 N4 C24 116.2(11) . .
C22 N4' C24 87(2) . .
C6 O1 Pr2 97.2(3) . .
Pr1 O1W H1WA 109.6 . .
Pr1 O1W H1WB 109.5 . .
H1WA O1W H1WB 108.2 . .
C6 O2 Pr1 163.4(3) . .
C6 O2 Pr2 90.9(3) . .
Pr1 O2 Pr2 103.92(12) . .
Pr1 O2W H2WA 109.6 . .
Pr1 O2W H2WB 109.5 . .
H2WA O2W H2WB 108.2 . .
C7 O3 Pr2 151.0(3) . 2_566
C7 O4 Pr1 154.5(3) . 2_666
C13 O5 Pr2 138.4(3) . .
C13 O5 Pr1 92.2(3) . .
Pr2 O5 Pr1 102.39(12) . .
C13 O6 Pr1 98.0(3) . .
C14 O7 Pr1 156.3(3) . 2_665
C14 O8 Pr2 154.3(3) . 2_565
C20 O9 Pr2 99.3(3) . .
C20 O10 Pr1 165.0(3) . .
C20 O10 Pr2 89.8(3) . .
Pr1 O10 Pr2 101.49(12) . .
C21 O11 Pr1 137.1(3) . 1_545
C21 O12 Pr2 155.6(4) . 1_645
C22 O13 Pr2 141.0(5) . .

loop_
_geom_bond_atom_site_label_1
_geom_bond_atom_site_label_2
_geom_bond_distance
_geom_bond_site_symmetry_2
Pr1 O7 2.367(3) 2_665
Pr1 O4 2.411(4) 2_666
Pr1 O11 2.444(4) 1_565
Pr1 O10 2.495(3) .
Pr1 O2 2.514(3) .
Pr1 O1W 2.514(4) .
Pr1 O2W 2.558(4) .
Pr1 O6 2.659(4) .
Pr1 O5 2.769(4) .
Pr1 Pr2 4.1034(6) .
Pr2 O3 2.376(4) 2_566
Pr2 O12 2.403(4) 1_465
Pr2 O8 2.422(3) 2_565
Pr2 O13 2.470(4) .
Pr2 O5 2.492(3) .
Pr2 O1 2.574(4) .
Pr2 O9 2.607(4) .
Pr2 O2 2.694(4) .
Pr2 O10 2.799(4) .
C1 N1 1.333(7) .
C1 C2 1.393(7) .
C1 H1A 0.9300 .
C2 C3 1.391(7) .
C2 C6 1.486(7) .
C3 C4 1.378(7) .
C3 H3A 0.9300 .
C4 C5 1.391(7) .
C4 C7 1.504(6) .
C5 N1 1.321(7) .
C5 H5A 0.9300 .
C6 O1 1.249(6) .
C6 O2 1.275(6) .
C7 O3 1.248(6) .
C7 O4 1.251(6) .
C8 N2 1.343(6) .
C8 C9 1.377(7) .
C8 H8A 0.9300 .
C9 C10 1.388(7) .
C9 C13 1.494(7) .
C10 C11 1.396(7) .
C10 H10A 0.9300 .
C11 C12 1.388(7) .
C11 C14 1.503(6) .
C12 N2 1.349(6) .
C12 H12A 0.9300 .
C13 O6 1.250(6) .
C13 O5 1.271(6) .
C14 O8 1.246(6) .
C14 O7 1.261(6) .
C15 N3 1.344(7) .
C15 C16 1.389(7) .
C15 H15A 0.9300 .
C16 C17 1.383(7) .
C16 C20 1.510(7) .
C17 C18 1.384(7) .
C17 H17A 0.9300 .
C18 C19 1.399(7) .
C18 C21 1.505(7) .
C19 N3 1.331(7) .
C19 H19A 0.9300 .
C20 O9 1.245(6) .
C20 O10 1.259(6) .
C21 O11 1.251(6) .
C21 O12 1.251(6) .
C22 O13 1.220(9) .
C22 N4 1.238(13) .
C22 N4' 1.76(5) .
C22 H22 0.9300 .
C23 N4 1.344(16) .
C23 H23A 0.9600 .
C23 H23B 0.9601 .
C23 H23C 0.9600 .
C24 N4 1.434(13) .
C24 N4' 1.71(5) .
C24 H24A 0.9600 .
C24 H24B 0.9600 .
C24 H24C 0.9600 .
O1W H1WA 0.8500 .
O1W H1WB 0.8500 .
O2W H2WA 0.8501 .
O2W H2WB 0.8501 .
O3 Pr2 2.376(4) 2_566
O4 Pr1 2.411(4) 2_666
O7 Pr1 2.367(3) 2_665
O8 Pr2 2.422(3) 2_565
O11 Pr1 2.444(3) 1_545
O12 Pr2 2.403(4) 1_645

loop_
_platon_squeeze_void_nr
_platon_squeeze_void_average_x
_platon_squeeze_void_average_y
_platon_squeeze_void_average_z
_platon_squeeze_void_volume
_platon_squeeze_void_count_electrons
_platon_squeeze_void_content
1 -0.018 0.000 0.000 223 62 ' '
2 0.148 0.107 0.191 7 2 ' '
3 0.193 0.970 0.306 13 7 ' '
4 0.808 0.025 0.697 13 8 ' '
5 0.854 0.888 0.814 5 2 ' '
